data_2012369
loop_
_publ_author_name
'Gzella, Andrzej'
'Rozwadowska, Maria D.'
'Sulima, Agnieszka'

_publ_section_title
;
Two dihydro-5H-thiazolinono[2,3-a]isoquinoline S-oxides
;
_journal_name_full 'Acta Crystallographica, Section C'
_journal_page_first 1454
_journal_page_last 1456
_journal_paper_doi 10.1107/S0108270101016638
_journal_volume 57
_journal_year 2001
_chemical_formula_iupac 'C14 H17 N O4 S'
_chemical_formula_moiety 'C14 H17 N O4 S'
_chemical_formula_sum 'C14 H17 N O4 S'
_chemical_formula_weight 295.35
_space_group_IT_number 61
_symmetry_cell_setting orthorhombic
_symmetry_space_group_name_Hall '-P 2ac 2ab'
_symmetry_space_group_name_H-M 'P b c a'
_cell_angle_alpha 90.00
_cell_angle_beta 90.00
_cell_angle_gamma 90.00
_cell_formula_units_Z 8
_cell_length_a 15.9407(15)
_cell_length_b 9.1737(10)
_cell_length_c 19.015(2)
_cell_measurement_temperature 293(2)
_cell_volume 2780.7(5)
_diffrn_ambient_temperature 293(2)
_exptl_crystal_density_diffrn 1.411
_cod_depositor_comments
;
The following automatic conversions were performed:
'_symmetry_cell_setting' value 'Orthorhombic' changed to 'orthorhombic'
according to '/home/saulius/struct/CIF-dictionaries/cif_core.dic'
dictionary named 'cif_core.dic' version 2.4.1 from 2010-06-29.

Automatic conversion script
Id: cif_fix_enum 1527 2010-12-29 10:47:43Z saulius 
;
_cod_database_code 2012369

loop_
_symmetry_equiv_pos_as_xyz
'x, y, z'
'-x+1/2, -y, z+1/2'
'-x, y+1/2, -z+1/2'
'x+1/2, -y+1/2, -z'
'-x, -y, -z'
'x-1/2, y, -z-1/2'
'x, -y-1/2, z-1/2'
'-x-1/2, y-1/2, z'

loop_
_atom_site_label
_atom_site_fract_x
_atom_site_fract_y
_atom_site_fract_z
_atom_site_U_iso_or_equiv
_atom_site_adp_type
_atom_site_calc_flag
_atom_site_refinement_flags
_atom_site_occupancy
_atom_site_disorder_assembly
_atom_site_disorder_group
_atom_site_type_symbol
S1 .25137(3) .12856(4) .44033(2) .04041(15) Uani d . 1 . . S
C2 .27792(12) .0366(2) .52145(9) .0490(4) Uani d . 1 . . C
H2A .2967 .1066 .5563 .059 Uiso calc . 1 . . H
H2B .2293 -.0141 .5399 .059 Uiso calc . 1 . . H
C3 .34702(11) -.07046(18) .50522(8) .0425(4) Uani d . 1 . . C
N4 .38423(9) -.03797(15) .44348(7) .0405(3) Uani d . 1 . . N
C5 .44589(12) -.1309(2) .40989(10) .0498(4) Uani d . 1 . . C
H5A .4518 -.2211 .4361 .060 Uiso calc . 1 . . H
H5B .4999 -.0824 .4088 .060 Uiso calc . 1 . . H
C6 .41712(12) -.16321(19) .33598(10) .0484(4) Uani d . 1 . . C
H6A .3684 -.2264 .3375 .058 Uiso calc . 1 . . H
H6B .4613 -.2139 .3108 .058 Uiso calc . 1 . . H
C6A .39521(10) -.02449(17) .29758(9) .0392(4) Uani d . 1 . . C
C7 .40452(11) -.01801(18) .22430(9) .0424(4) Uani d . 1 . . C
H7 .4229 -.1002 .2002 .051 Uiso calc . 1 . . H
C8 .38709(11) .10700(17) .18743(8) .0389(4) Uani d . 1 . . C
C9 .35971(10) .23192(17) .22336(8) .0383(4) Uani d . 1 . . C
C10 .35043(10) .22667(17) .29556(8) .0387(4) Uani d . 1 . . C
H10 .3320 .3089 .3197 .046 Uiso calc . 1 . . H
C10A .36851(10) .09837(17) .33281(8) .0366(4) Uani d . 1 . . C
C10B .36221(10) .10128(16) .41171(8) .0355(3) Uani d . 1 . . C
O1 .19727(8) .02683(15) .40025(7) .0543(3) Uani d . 1 . . O
O2 .36523(9) -.17314(15) .54328(7) .0576(4) Uani d . 1 . . O
O3 .39587(8) .12164(12) .11634(6) .0466(3) Uani d . 1 . . O
C11 .44023(15) .0080(2) .08183(10) .0596(5) Uani d . 1 . . C
H11A .4950 -.0018 .1024 .089 Uiso calc R 1 . . H
H11B .4457 .0309 .0328 .089 Uiso calc R 1 . . H
H11C .4100 -.0819 .0870 .089 Uiso calc R 1 . . H
O4 .34611(9) .35200(13) .18269(6) .0505(3) Uani d . 1 . . O
C12 .33515(15) .48769(19) .21733(10) .0584(5) Uani d . 1 . . C
H12A .2855 .4841 .2458 .088 Uiso calc R 1 . . H
H12B .3297 .5638 .1830 .088 Uiso calc R 1 . . H
H12C .3829 .5070 .2466 .088 Uiso calc R 1 . . H
C13 .41274(12) .2247(2) .44441(9) .0481(4) Uani d . 1 . . C
H13A .4057 .2232 .4945 .072 Uiso calc R 1 . . H
H13B .3934 .3163 .4262 .072 Uiso calc R 1 . . H
H13C .4710 .2124 .4331 .072 Uiso calc R 1 . . H

loop_
_atom_site_aniso_label
_atom_site_aniso_U_11
_atom_site_aniso_U_22
_atom_site_aniso_U_33
_atom_site_aniso_U_12
_atom_site_aniso_U_13
_atom_site_aniso_U_23
S1 .0427(2) .0409(3) .0376(2) .00452(17) .00164(16) .00195(16)
C2 .0569(10) .0526(11) .0375(8) .0017(8) .0029(8) .0041(8)
C3 .0529(9) .0384(8) .0362(8) -.0039(7) -.0076(7) .0024(7)
N4 .0484(8) .0352(7) .0379(7) .0050(6) -.0008(6) .0047(6)
C5 .0541(10) .0458(10) .0495(10) .0157(8) -.0005(8) .0081(8)
C6 .0615(11) .0364(9) .0474(10) .0130(8) .0063(8) .0048(7)
C6A .0426(8) .0335(8) .0415(8) .0037(7) .0024(7) .0050(7)
C7 .0520(9) .0347(8) .0405(8) .0054(7) .0078(7) -.0037(7)
C8 .0445(8) .0385(8) .0336(8) .0012(7) .0039(6) .0012(6)
C9 .0447(8) .0335(8) .0366(8) .0041(7) .0018(6) .0026(6)
C10 .0465(9) .0330(8) .0367(8) .0057(7) .0036(7) .0000(6)
C10A .0380(8) .0364(8) .0355(8) .0021(6) .0007(6) .0031(6)
C10B .0392(8) .0315(8) .0359(8) .0018(6) -.0016(6) .0023(6)
O1 .0487(7) .0589(8) .0554(7) -.0098(6) -.0085(6) .0051(6)
O2 .0729(9) .0512(7) .0488(7) .0016(7) -.0076(6) .0174(6)
O3 .0655(8) .0411(6) .0332(6) .0104(6) .0087(5) .0005(5)
C11 .0849(14) .0506(11) .0434(10) .0167(10) .0151(9) -.0049(9)
O4 .0808(9) .0349(6) .0360(6) .0125(6) .0041(6) .0061(5)
C12 .0902(15) .0355(9) .0495(10) .0145(10) .0054(10) .0024(8)
C13 .0559(10) .0418(10) .0465(9) -.0076(8) -.0104(8) .0025(7)

loop_
_geom_bond_atom_site_label_1
_geom_bond_atom_site_label_2
_geom_bond_site_symmetry_2
_geom_bond_distance
_geom_bond_publ_flag
S1 O1 . 1.4817(13) yes
S1 C2 . 1.8083(18) yes
S1 C10B . 1.8656(16) yes
C2 C3 . 1.508(3) ?
C2 H2A . .9700 ?
C2 H2B . .9700 ?
C3 O2 . 1.223(2) yes
C3 N4 . 1.349(2) yes
N4 C5 . 1.450(2) yes
N4 C10B . 1.4560(19) yes
C5 C6 . 1.508(3) ?
C5 H5A . .9700 ?
C5 H5B . .9700 ?
C6 C6A . 1.508(2) ?
C6 H6A . .9700 ?
C6 H6B . .9700 ?
C6A C10A . 1.379(2) ?
C6A C7 . 1.403(2) ?
C7 C8 . 1.373(2) ?
C7 H7 . .9300 ?
C8 O3 . 1.3656(19) ?
C8 C9 . 1.404(2) ?
C9 O4 . 1.3632(19) ?
C9 C10 . 1.382(2) ?
C10 C10A . 1.404(2) ?
C10 H10 . .9300 ?
C10A C10B . 1.504(2) ?
C10B C13 . 1.522(2) ?
O3 C11 . 1.420(2) ?
C11 H11A . .9600 ?
C11 H11B . .9600 ?
C11 H11C . .9600 ?
O4 C12 . 1.419(2) ?
C12 H12A . .9600 ?
C12 H12B . .9600 ?
C12 H12C . .9600 ?
C13 H13A . .9600 ?
C13 H13B . .9600 ?
C13 H13C . .9600 ?

loop_
_cod_related_entry_id
_cod_related_entry_database
_cod_related_entry_code
1 ChemSpider 21135051

_cod_duplicate_entry 1200001
